data_7009338
loop_
_publ_author_name
'He, Zhicong'
'Chaimungkalanont, P. Jinny'
'Craig, Donald C.'
'Colbran, Stephen B.'

_publ_section_title
;
 Copper(II) complexes of 6-hydroxymethyl-substituted
 tris(2-pyridylmethyl)amine ligands
;
_journal_issue 9
_journal_name_full 'Journal of the Chemical Society, Dalton Transactions'
_journal_page_first 1419
_journal_paper_doi 10.1039/b000092m
_journal_year 2000
_chemical_formula_moiety 'C21 H24 Br Cu N4 O3 1+, Br 1-'
_chemical_formula_sum 'C21 H24 Br2 Cu N4 O3'
_chemical_formula_weight 603.8
_space_group_IT_number 61
_symmetry_cell_setting orthorhombic
_symmetry_space_group_name_Hall '-P 2ac 2ab'
_symmetry_space_group_name_H-M 'P b c a'
_atom_type_scat_source 'International Tables for X-ray Crystallography, Vol. IV'
_audit_creation_method 'RAELSPUB and manual entry'
_cell_angle_alpha 90
_cell_angle_beta 90
_cell_angle_gamma 90
_cell_formula_units_Z 8
_cell_length_a 16.793(3)
_cell_length_b 14.003(2)
_cell_length_c 18.986(3)
_cell_measurement_reflns_used 10
_cell_measurement_temperature 294
_cell_measurement_theta_max 23
_cell_measurement_theta_min 20
_cell_volume 4464.6(12)
_diffrn_measurement_device_type 'Nonius CAD-4'
_diffrn_measurement_method \w--2\q
_diffrn_radiation_type 'Cu K\a'
_diffrn_radiation_wavelength 1.54184
_diffrn_reflns_limit_h_max 0
_diffrn_reflns_limit_h_min -20
_diffrn_reflns_limit_k_max 17
_diffrn_reflns_limit_k_min 0
_diffrn_reflns_limit_l_max 23
_diffrn_reflns_limit_l_min 0
_diffrn_reflns_number 4222
_diffrn_reflns_theta_max 70
_diffrn_standards_decay_% 5
_diffrn_standards_interval_time 30min
_diffrn_standards_number 1
_exptl_absorpt_coefficient_mu 5.863
_exptl_absorpt_correction_T_max 0.68
_exptl_absorpt_correction_T_min 0.25
_exptl_absorpt_correction_type analytical
_exptl_absorpt_process_details '(DeMeulenaer & Tompa, 1965)'
_exptl_crystal_colour green
_exptl_crystal_density_diffrn 1.80
_exptl_crystal_density_method 'not measured'
_exptl_crystal_description plate
_exptl_crystal_F_000 2408.0
_exptl_crystal_size_max 0.26
_exptl_crystal_size_mid 0.24
_exptl_crystal_size_min 0.07
_refine_diff_density_max 0.49
_refine_diff_density_min -0.75
_refine_ls_extinction_method none
_refine_ls_goodness_of_fit_ref 1.38
_refine_ls_hydrogen_treatment noref
_refine_ls_number_parameters 280
_refine_ls_number_reflns 3148
_refine_ls_R_factor_gt 0.031
_refine_ls_shift/su_max 0.012
_refine_ls_structure_factor_coef F
_refine_ls_weighting_details 'w = 1/[\s^2^(F) + 0.0016F^2^]'
_refine_ls_weighting_scheme calc
_refine_ls_wR_factor_ref 0.040
_reflns_number_gt 3148
_reflns_number_total 4222
_reflns_threshold_expression I>3\s(I)
_cod_data_source_file b000092m.txt
_cod_data_source_block COMPOUND6
_cod_depositor_comments
;
 Changing the _atom_site_occupancy data item value from '?' to '1'
 for all fully occupied atom sites.

 Antanas Vaitkus,
 2017-02-09
;
_cod_original_cell_volume 4465(1)
_cod_database_code 7009338

loop_
_symmetry_equiv_pos_site_id
_symmetry_equiv_pos_as_xyz
1 x,y,z
2 1/2+x,1/2-y,-z
3 -x,1/2+y,1/2-z
4 1/2-x,-y,1/2+z
5 -x,-y,-z
6 1/2-x,1/2+y,z
7 x,1/2-y,1/2+z
8 1/2+x,y,1/2-z

loop_
_atom_site_label
_atom_site_fract_x
_atom_site_fract_y
_atom_site_fract_z
_atom_site_U_iso_or_equiv
_atom_site_adp_type
_atom_site_type_symbol
_atom_site_occupancy
Cu 0.20539(3) 0.48698(3) 0.16043(2) 0.0329(1) Uani Cu 1
Br1 0.16968(2) 0.58904(3) 0.25434(2) 0.0460(1) Uani Br 1
O1 0.1511(1) 0.5656(2) 0.0819(1) 0.0414(6) Uani O 1
O2 -0.0562(2) 0.3466(2) 0.1012(2) 0.0651(9) Uani O 1
O3 0.3482(2) 0.6629(2) -0.0316(2) 0.0656(8) Uani O 1
N1 0.2428(2) 0.4219(2) 0.0762(1) 0.0311(6) Uani N 1
N2 0.1275(2) 0.3613(2) 0.2007(1) 0.0338(6) Uani N 1
N3 0.3571(2) 0.5603(2) 0.1373(1) 0.0371(6) Uani N 1
N4 0.2868(2) 0.3971(2) 0.2110(1) 0.0338(6) Uani N 1
C1 0.3109(2) 0.3214(3) 0.1591(2) 0.0383(7) Uani C 1
C2 0.2978(2) 0.3533(2) 0.0843(2) 0.0337(7) Uani C 1
C3 0.3359(2) 0.3139(3) 0.0268(2) 0.0452(9) Uani C 1
C4 0.3141(3) 0.3451(3) -0.0404(2) 0.052(1) Uani C 1
C5 0.2584(2) 0.4161(3) -0.0477(2) 0.0461(9) Uani C 1
C6 0.2236(2) 0.4537(3) 0.0124(2) 0.0341(7) Uani C 1
C7 0.1630(2) 0.5321(3) 0.0109(2) 0.0428(8) Uani C 1
C8 0.2465(2) 0.3530(3) 0.2726(2) 0.0399(8) Uani C 1
C9 0.1661(2) 0.3144(2) 0.2519(2) 0.0353(7) Uani C 1
C10 0.1330(2) 0.2356(3) 0.2855(2) 0.0447(8) Uani C 1
C11 0.0587(2) 0.2046(3) 0.2649(2) 0.0452(9) Uani C 1
C12 0.0187(2) 0.2529(3) 0.2130(2) 0.0420(8) Uani C 1
C13 0.0543(2) 0.3312(2) 0.1818(2) 0.0333(7) Uani C 1
C14 0.0135(2) 0.3916(3) 0.1270(2) 0.0453(9) Uani C 1
C15 0.3576(2) 0.4520(3) 0.2355(2) 0.0443(9) Uani C 1
C16 0.4003(2) 0.4983(3) 0.1753(2) 0.0395(8) Uani C 1
C17 0.4787(2) 0.4778(3) 0.1604(2) 0.0486(9) Uani C 1
C18 0.5143(2) 0.5227(3) 0.1035(2) 0.052(1) Uani C 1
C19 0.4715(2) 0.5864(3) 0.0640(2) 0.0473(9) Uani C 1
C20 0.3923(2) 0.6033(3) 0.0826(2) 0.0389(8) Uani C 1
C21 0.3419(2) 0.6744(3) 0.0425(2) 0.0490(9) Uani C 1
Br2 0.01758(2) 0.33952(3) -0.05751(2) 0.0542(1) Uani Br 1
H1O1 0.0978 0.5957 0.0742 0.041 Uani H 1
H1O2 -0.0336 0.3444 0.0525 0.065 Uani H 1
H1O3 0.3879 0.7151 -0.0393 0.066 Uani H 1
H1C1 0.2786 0.2626 0.1680 0.038 Uani H 1
H2C1 0.3687 0.3065 0.1659 0.038 Uani H 1
HC3 0.3781 0.2642 0.0331 0.045 Uani H 1
HC4 0.3391 0.3158 -0.0831 0.052 Uani H 1
HC5 0.2432 0.4402 -0.0954 0.046 Uani H 1
H1C7 0.1117 0.5073 -0.0085 0.043 Uani H 1
H2C7 0.1826 0.5857 -0.0193 0.043 Uani H 1
H1C8 0.2395 0.4023 0.3101 0.040 Uani H 1
H2C8 0.2802 0.2996 0.2910 0.040 Uani H 1
HC10 0.1627 0.2020 0.3238 0.045 Uani H 1
HC11 0.0341 0.1473 0.2877 0.045 Uani H 1
HC12 -0.0356 0.2318 0.1980 0.042 Uani H 1
H1C14 0.0510 0.4026 0.0870 0.045 Uani H 1
H2C14 -0.0014 0.4543 0.1485 0.045 Uani H 1
H1C15 0.3950 0.4074 0.2600 0.044 Uani H 1
H2C15 0.3397 0.5025 0.2691 0.044 Uani H 1
HC17 0.5093 0.4316 0.1901 0.049 Uani H 1
HC18 0.5710 0.5087 0.0914 0.052 Uani H 1
HC19 0.4963 0.6198 0.0229 0.047 Uani H 1
H1C21 0.3597 0.7404 0.0551 0.049 Uani H 1
H2C21 0.2850 0.6657 0.0565 0.049 Uani H 1

loop_
_atom_site_aniso_label
_atom_site_aniso_U_11
_atom_site_aniso_U_22
_atom_site_aniso_U_33
_atom_site_aniso_U_12
_atom_site_aniso_U_13
_atom_site_aniso_U_23
_atom_site_aniso_type_symbol
Cu 0.0361(3) 0.0316(3) 0.0309(2) 0.0062(2) -0.0005(2) 0.0021(2) Cu
Br1 0.0562(2) 0.0399(2) 0.0418(2) 0.0029(2) 0.0076(2) -0.0048(2) Br
O1 0.041(1) 0.044(2) 0.040(1) 0.010(1) -0.004(1) 0.004(1) O
O2 0.044(2) 0.090(3) 0.062(2) -0.020(2) -0.013(1) 0.018(2) O
O3 0.072(2) 0.067(2) 0.058(2) -0.009(2) -0.013(2) 0.014(2) O
N1 0.029(1) 0.030(2) 0.034(1) -0.002(1) 0.000(1) 0.003(1) N
N2 0.035(1) 0.033(2) 0.033(1) -0.001(1) 0.004(1) 0.003(1) N
N3 0.031(1) 0.036(2) 0.044(2) -0.004(1) -0.001(1) 0.002(1) N
N4 0.033(1) 0.035(2) 0.034(1) 0.001(1) -0.002(1) 0.007(1) N
C1 0.036(2) 0.033(2) 0.045(2) 0.008(1) 0.003(1) 0.008(2) C
C2 0.031(2) 0.028(2) 0.043(2) -0.002(1) 0.004(1) 0.002(1) C
C3 0.045(2) 0.038(2) 0.052(2) 0.007(2) 0.013(2) 0.000(2) C
C4 0.059(2) 0.051(3) 0.045(2) 0.000(2) 0.017(2) -0.006(2) C
C5 0.052(2) 0.054(2) 0.033(2) -0.007(2) 0.007(2) 0.000(2) C
C6 0.034(2) 0.035(2) 0.033(2) -0.004(1) 0.000(1) 0.003(1) C
C7 0.046(2) 0.045(2) 0.037(2) 0.007(2) -0.005(2) 0.008(2) C
C8 0.038(2) 0.047(2) 0.035(2) -0.001(2) -0.001(1) 0.014(1) C
C9 0.038(2) 0.034(2) 0.034(2) 0.002(1) 0.002(1) 0.004(1) C
C10 0.051(2) 0.041(2) 0.042(2) 0.000(2) 0.006(2) 0.012(2) C
C11 0.054(2) 0.036(2) 0.046(2) -0.007(2) 0.012(2) 0.004(2) C
C12 0.040(2) 0.044(2) 0.041(2) -0.006(2) 0.010(2) -0.002(2) C
C13 0.033(2) 0.035(2) 0.033(2) 0.001(1) 0.006(1) -0.004(1) C
C14 0.035(2) 0.058(3) 0.043(2) -0.007(2) -0.002(1) 0.009(2) C
C15 0.032(2) 0.058(2) 0.042(2) -0.005(2) -0.009(2) 0.011(2) C
C16 0.031(2) 0.045(2) 0.043(2) -0.004(2) -0.005(1) 0.000(2) C
C17 0.031(2) 0.054(2) 0.061(2) 0.004(2) -0.006(2) 0.005(2) C
C18 0.029(2) 0.064(3) 0.064(2) 0.001(2) 0.002(2) 0.002(2) C
C19 0.036(2) 0.051(2) 0.054(2) -0.006(2) 0.006(2) 0.002(2) C
C20 0.034(2) 0.036(2) 0.047(2) -0.005(2) -0.002(1) 0.000(2) C
C21 0.047(2) 0.042(2) 0.058(2) -0.001(2) 0.000(2) 0.009(2) C
Br2 0.0441(2) 0.0677(3) 0.0508(2) 0.0127(2) -0.0012(2) -0.0015(2) Br

loop_
_geom_angle_atom_site_label_1
_geom_angle_atom_site_label_2
_geom_angle_atom_site_label_3
_geom_angle
_geom_angle_site_symmetry_1
_geom_angle_site_symmetry_2
_geom_angle_site_symmetry_3
_geom_angle_publ_flag
Br1 Cu O1 96.3(1) 1_555 1_555 1_555 no
Br1 Cu N1 170.4(1) 1_555 1_555 1_555 no
Br1 Cu N2 93.9(1) 1_555 1_555 1_555 no
Br1 Cu N3 97.4(1) 1_555 1_555 1_555 no
Br1 Cu N4 100.6(1) 1_555 1_555 1_555 no
O1 Cu N1 78.4(1) 1_555 1_555 1_555 no
O1 Cu N2 113.1(1) 1_555 1_555 1_555 no
O1 Cu N3 95.4(1) 1_555 1_555 1_555 no
O1 Cu N4 160.2(1) 1_555 1_555 1_555 no
N1 Cu N2 95.6(1) 1_555 1_555 1_555 no
N1 Cu N3 75.4(1) 1_555 1_555 1_555 no
N1 Cu N4 83.3(1) 1_555 1_555 1_555 no
N2 Cu N3 147.9(1) 1_555 1_555 1_555 no
N2 Cu N4 76.1(1) 1_555 1_555 1_555 no
N3 Cu N4 72.3(1) 1_555 1_555 1_555 no
Cu O1 C7 116.1(2) 1_555 1_555 1_555 no
Cu N1 C2 117.7(2) 1_555 1_555 1_555 no
Cu N1 C6 120.9(2) 1_555 1_555 1_555 no
C2 N1 C6 120.6(3) 1_555 1_555 1_555 no
Cu N2 C9 109.8(2) 1_555 1_555 1_555 no
Cu N2 C13 131.5(2) 1_555 1_555 1_555 no
C9 N2 C13 118.7(3) 1_555 1_555 1_555 no
Cu N3 C16 99.8(2) 1_555 1_555 1_555 no
Cu N3 C20 133.8(2) 1_555 1_555 1_555 no
C16 N3 C20 118.0(3) 1_555 1_555 1_555 no
Cu N4 C1 107.5(2) 1_555 1_555 1_555 no
Cu N4 C8 108.3(2) 1_555 1_555 1_555 no
Cu N4 C15 110.7(2) 1_555 1_555 1_555 no
C1 N4 C8 110.2(3) 1_555 1_555 1_555 no
C1 N4 C15 110.7(3) 1_555 1_555 1_555 no
C8 N4 C15 109.4(2) 1_555 1_555 1_555 no
N4 C1 C2 111.7(3) 1_555 1_555 1_555 no
N1 C2 C1 114.9(3) 1_555 1_555 1_555 no
N1 C2 C3 121.1(3) 1_555 1_555 1_555 no
C1 C2 C3 124.0(3) 1_555 1_555 1_555 no
C2 C3 C4 118.4(3) 1_555 1_555 1_555 no
C3 C4 C5 119.8(3) 1_555 1_555 1_555 no
C4 C5 C6 118.7(3) 1_555 1_555 1_555 no
N1 C6 C5 121.4(3) 1_555 1_555 1_555 no
N1 C6 C7 115.2(3) 1_555 1_555 1_555 no
C5 C6 C7 123.4(3) 1_555 1_555 1_555 no
O1 C7 C6 108.4(3) 1_555 1_555 1_555 no
N4 C8 C9 110.6(3) 1_555 1_555 1_555 no
N2 C9 C8 116.5(3) 1_555 1_555 1_555 no
N2 C9 C10 121.9(3) 1_555 1_555 1_555 no
C8 C9 C10 121.6(3) 1_555 1_555 1_555 no
C9 C10 C11 118.8(3) 1_555 1_555 1_555 no
C10 C11 C12 119.4(3) 1_555 1_555 1_555 no
C11 C12 C13 119.2(3) 1_555 1_555 1_555 no
N2 C13 C12 121.9(3) 1_555 1_555 1_555 no
N2 C13 C14 115.0(3) 1_555 1_555 1_555 no
C12 C13 C14 123.0(3) 1_555 1_555 1_555 no
O2 C14 C13 111.4(3) 1_555 1_555 1_555 no
N4 C15 C16 111.5(3) 1_555 1_555 1_555 no
N3 C16 C15 115.6(3) 1_555 1_555 1_555 no
N3 C16 C17 122.8(3) 1_555 1_555 1_555 no
C15 C16 C17 121.6(3) 1_555 1_555 1_555 no
C16 C17 C18 118.5(3) 1_555 1_555 1_555 no
C17 C18 C19 119.8(3) 1_555 1_555 1_555 no
C18 C19 C20 118.1(3) 1_555 1_555 1_555 no
N3 C20 C19 122.7(3) 1_555 1_555 1_555 no
N3 C20 C21 116.1(3) 1_555 1_555 1_555 no
C19 C20 C21 121.1(3) 1_555 1_555 1_555 no
O3 C21 C20 112.5(3) 1_555 1_555 1_555 no

loop_
_geom_bond_atom_site_label_1
_geom_bond_atom_site_label_2
_geom_bond_distance
_geom_bond_site_symmetry_1
_geom_bond_site_symmetry_2
_geom_bond_publ_flag
Cu Br1 2.362(1) 1_555 1_555 no
Cu O1 2.065(2) 1_555 1_555 no
Cu N1 1.944(3) 1_555 1_555 no
Cu N2 2.322(3) 1_555 1_555 no
Cu N3 2.782(3) 1_555 1_555 no
Cu N4 2.092(3) 1_555 1_555 no
O1 C7 1.442(4) 1_555 1_555 no
O2 C14 1.417(4) 1_555 1_555 no
O3 C21 1.420(5) 1_555 1_555 no
N1 C2 1.341(4) 1_555 1_555 no
N1 C6 1.332(4) 1_555 1_555 no
N2 C9 1.341(4) 1_555 1_555 no
N2 C13 1.349(4) 1_555 1_555 no
N3 C16 1.341(4) 1_555 1_555 no
N3 C20 1.338(4) 1_555 1_555 no
N4 C1 1.502(4) 1_555 1_555 no
N4 C8 1.485(4) 1_555 1_555 no
N4 C15 1.491(4) 1_555 1_555 no
C1 C2 1.507(5) 1_555 1_555 no
C2 C3 1.380(5) 1_555 1_555 no
C3 C4 1.399(6) 1_555 1_555 no
C4 C5 1.372(6) 1_555 1_555 no
C5 C6 1.385(5) 1_555 1_555 no
C6 C7 1.497(5) 1_555 1_555 no
C8 C9 1.507(5) 1_555 1_555 no
C9 C10 1.390(5) 1_555 1_555 no
C10 C11 1.379(5) 1_555 1_555 no
C11 C12 1.371(5) 1_555 1_555 no
C12 C13 1.382(5) 1_555 1_555 no
C13 C14 1.505(5) 1_555 1_555 no
C15 C16 1.497(5) 1_555 1_555 no
C16 C17 1.378(5) 1_555 1_555 no
C17 C18 1.385(6) 1_555 1_555 no
C18 C19 1.369(5) 1_555 1_555 no
C19 C20 1.397(5) 1_555 1_555 no
C20 C21 1.512(5) 1_555 1_555 no
